data_4322681
loop_
_publ_author_name
'Kalyani Maitra'
'Vincent J. Catalano'
'Jerry Clark'
'John H. Nelson'

_publ_section_title
;
 Synthesis and Characterization of Unsymmetrical
 (cis-(Phosphino-arsino)ethene)tetracarbonylmolybdenum Complexes:
 Hydroarsination Reactions of (H3CC\\tbCPPh2)Mo(CO)5 and
 [H2CCCH(DBP)]Mo(CO)5 and Hydrophosphination Reactions of
 (Ph2AsCH2C\\tbCH)Mo(CO)5
;
_journal_name_full 'Inorganic Chemistry'
_journal_page_first 1105
_journal_page_last 1111
_journal_paper_doi 10.1021/ic9711170
_journal_volume 37
_journal_year 1998
_chemical_formula_sum 'C31 H24 As Mo O4 P'
_chemical_formula_weight 662.33
_chemical_name_common E
_chemical_name_systematic
;
 ?
;
_space_group_IT_number 62
_symmetry_cell_setting orthorhombic
_symmetry_space_group_name_Hall '-P 2ac 2n'
_symmetry_space_group_name_H-M 'P n m a'
_atom_sites_solution_hydrogens geom
_atom_sites_solution_primary direct
_atom_sites_solution_secondary difmap
_audit_creation_method SHELXL
_cell_angle_alpha 90.00
_cell_angle_beta 90.00
_cell_angle_gamma 90.00
_cell_formula_units_Z 4
_cell_length_a 17.192(2)
_cell_length_b 21.649(4)
_cell_length_c 7.7420(10)
_cell_measurement_reflns_used 49
_cell_measurement_temperature 293(2)
_cell_measurement_theta_max 24.41
_cell_measurement_theta_min 1.88
_cell_volume 2881.5(7)
_computing_cell_refinement 'Siemens XSCANS'
_computing_data_collection 'Siemens XSCANS'
_computing_data_reduction 'Siemens SHELXTL'
_computing_molecular_graphics 'Siemens SHELXTL'
_computing_publication_material 'Siemens SHELXTL'
_computing_structure_refinement 'SHELXL-93 (Sheldrick, 1993)'
_computing_structure_solution 'SHELXS-86 (Sheldrick, 1990)'
_diffrn_ambient_temperature 293(2)
_diffrn_measurement_device 'Siemens P4'
_diffrn_measurement_method '\w scans'
_diffrn_radiation_monochromator graphite
_diffrn_radiation_source 'fine-focus sealed tube'
_diffrn_radiation_type MoK\a
_diffrn_radiation_wavelength 0.71073
_diffrn_reflns_av_R_equivalents 0.0262
_diffrn_reflns_av_sigmaI/netI 0.0653
_diffrn_reflns_limit_h_max 20
_diffrn_reflns_limit_h_min -1
_diffrn_reflns_limit_k_max 1
_diffrn_reflns_limit_k_min -25
_diffrn_reflns_limit_l_max 9
_diffrn_reflns_limit_l_min -1
_diffrn_reflns_number 3392
_diffrn_reflns_theta_max 25.00
_diffrn_reflns_theta_min 1.88
_diffrn_standards_interval_count 97
_diffrn_standards_number 3
_exptl_absorpt_coefficient_mu 1.684
_exptl_absorpt_correction_T_max 0.8169
_exptl_absorpt_correction_T_min 0.7466
_exptl_absorpt_correction_type empirical
_exptl_crystal_colour light_orange
_exptl_crystal_density_diffrn 1.527
_exptl_crystal_description oblate
_exptl_crystal_F_000 1328
_exptl_crystal_size_max .3
_exptl_crystal_size_mid .6
_exptl_crystal_size_min .4
_refine_diff_density_max 0.422
_refine_diff_density_min -0.501
_refine_diff_density_rms 0.091
_refine_ls_extinction_method none
_refine_ls_goodness_of_fit_all 1.040
_refine_ls_goodness_of_fit_obs 1.156
_refine_ls_matrix_type full
_refine_ls_number_parameters 181
_refine_ls_number_reflns 2314
_refine_ls_number_restraints 0
_refine_ls_restrained_S_all 1.056
_refine_ls_restrained_S_obs 1.156
_refine_ls_R_factor_all 0.1059
_refine_ls_R_factor_obs 0.0544
_refine_ls_shift/esd_max 0.000
_refine_ls_shift/esd_mean 0.000
_refine_ls_structure_factor_coef Fsqd
_refine_ls_weighting_details 'w=1/[\s^2^(Fo^2^)+(0.0648P)^2^+2.8010P] where P=(Fo^2^+2Fc^2^)/3'
_refine_ls_weighting_scheme calc
_refine_ls_wR_factor_all 0.1432
_refine_ls_wR_factor_obs 0.1215
_reflns_number_observed 1611
_reflns_number_total 2593
_reflns_observed_criterion >2sigma(I)
_cod_data_source_file ic9711170_1.cif
_cod_data_source_block jhn016c
_cod_depositor_comments
;
The following automatic conversions were performed:

'_refine_ls_weighting_scheme' value 'calc
w=1/[\s^2^(Fo^2^)+(0.0648P)^2^+2.8010P] where P=(Fo^2^+2Fc^2^)/3' was
changed to 'calc'. New tag '_refine_ls_weighting_details' was
created. The value of the new tag was set to
'w=1/[\s^2^(Fo^2^)+(0.0648P)^2^+2.8010P] where P=(Fo^2^+2Fc^2^)/3'.

Automatic conversion script
Id: cif_fix_values 3143 2015-03-26 13:38:13Z robertas 
;
_cod_database_code 4322681

loop_
_symmetry_equiv_pos_as_xyz
'x, y, z'
'-x+1/2, -y, z+1/2'
'-x, y+1/2, -z'
'x+1/2, -y+1/2, -z+1/2'
'-x, -y, -z'
'x-1/2, y, -z-1/2'
'x, -y-1/2, z'
'-x-1/2, y-1/2, z-1/2'

loop_
_atom_site_aniso_label
_atom_site_aniso_U_11
_atom_site_aniso_U_22
_atom_site_aniso_U_33
_atom_site_aniso_U_23
_atom_site_aniso_U_13
_atom_site_aniso_U_12
Mo1 0.0422(5) 0.0403(5) 0.0529(5) 0.000 -0.0031(5) 0.000
O1 0.082(4) 0.090(4) 0.121(5) 0.032(4) -0.012(4) -0.032(4)
O2 0.078(5) 0.066(5) 0.094(6) 0.000 -0.035(5) 0.000
O3 0.105(7) 0.096(6) 0.062(5) 0.000 -0.029(5) 0.000
C1 0.051(4) 0.051(4) 0.079(5) 0.003(4) -0.013(4) -0.008(4)
C2 0.044(6) 0.035(5) 0.070(7) 0.000 -0.008(6) 0.000
C3 0.047(6) 0.044(6) 0.051(6) 0.000 -0.006(5) 0.000
C6 0.049(4) 0.037(3) 0.035(4) -0.004(3) -0.003(3) -0.005(3)
C7 0.045(4) 0.063(5) 0.075(5) -0.019(5) -0.009(4) 0.006(4)
C8 0.041(4) 0.082(6) 0.102(7) -0.021(6) -0.020(5) 0.003(4)
C9 0.073(6) 0.086(6) 0.077(6) -0.042(6) -0.025(5) 0.006(5)
C10 0.079(6) 0.087(6) 0.076(6) -0.038(5) -0.004(5) 0.005(5)
C11 0.042(4) 0.078(5) 0.057(5) -0.021(4) -0.007(4) -0.002(4)
C12 0.042(3) 0.036(3) 0.047(4) 0.006(3) 0.000(3) 0.005(3)
C13 0.081(5) 0.042(4) 0.057(5) 0.002(4) -0.008(4) -0.005(4)
C14 0.121(7) 0.037(4) 0.075(6) -0.009(4) 0.006(6) 0.007(5)
C15 0.087(6) 0.054(5) 0.067(6) 0.018(4) 0.013(5) 0.029(5)
C16 0.058(5) 0.084(6) 0.070(5) 0.026(5) -0.011(5) 0.001(4)
C17 0.059(4) 0.050(4) 0.065(5) 0.015(4) 0.000(4) -0.007(4)
As1 0.044(3) 0.039(3) 0.050(3) -0.001(2) -0.010(2) -0.008(2)
C4' 0.043(3) 0.053(4) 0.034(3) 0.013(3) -0.002(3) -0.006(3)
C5 0.056(9) 0.056(9) 0.070(10) 0.007(8) -0.010(8) -0.007(8)
P1 0.036(6) 0.028(7) 0.035(7) 0.007(5) 0.015(5) 0.006(5)
C4 0.043(3) 0.053(4) 0.034(3) 0.013(3) -0.002(3) -0.006(3)

loop_
_atom_site_label
_atom_site_type_symbol
_atom_site_fract_x
_atom_site_fract_y
_atom_site_fract_z
_atom_site_U_iso_or_equiv
_atom_site_thermal_displace_type
_atom_site_occupancy
_atom_site_calc_flag
_atom_site_refinement_flags
_atom_site_disorder_group
Mo1 Mo 0.30106(5) 0.7500 0.80165(11) 0.0452(3) Uani 1 d S .
O1 O 0.1989(3) 0.6476(3) 0.9581(9) 0.097(2) Uani 1 d . .
O2 O 0.1968(5) 0.7500 0.4703(11) 0.079(2) Uani 1 d S .
O3 O 0.3863(5) 0.7500 1.1572(10) 0.087(3) Uani 1 d S .
C1 C 0.2357(4) 0.6854(3) 0.8966(10) 0.060(2) Uani 1 d . .
C2 C 0.2367(6) 0.7500 0.5871(15) 0.050(3) Uani 1 d S .
C3 C 0.3589(5) 0.7500 1.0243(13) 0.048(2) Uani 1 d S .
C6 C 0.4681(4) 0.8603(3) 0.8389(8) 0.041(2) Uani 1 d . .
C7 C 0.5467(4) 0.8518(3) 0.8336(10) 0.061(2) Uani 1 d . .
H7A H 0.5687(4) 0.8264(3) 0.7500(10) 0.073 Uiso 1 calc R .
C8 C 0.5936(4) 0.8814(4) 0.9538(12) 0.075(2) Uani 1 d . .
H8A H 0.6473(4) 0.8766(4) 0.9478(12) 0.090 Uiso 1 calc R .
C9 C 0.5631(5) 0.9166(4) 1.0775(11) 0.079(3) Uani 1 d . .
H9A H 0.5955(5) 0.9355(4) 1.1577(11) 0.094 Uiso 1 calc R .
C10 C 0.4844(5) 0.9251(4) 1.0878(11) 0.081(3) Uani 1 d . .
H10A H 0.4630(5) 0.9493(4) 1.1748(11) 0.097 Uiso 1 calc R .
C11 C 0.4365(4) 0.8965(3) 0.9643(9) 0.059(2) Uani 1 d . .
H11A H 0.3829(4) 0.9024(3) 0.9683(9) 0.071 Uiso 1 calc R .
C12 C 0.3689(3) 0.8917(3) 0.5419(8) 0.042(2) Uani 1 d . .
C13 C 0.3961(4) 0.9511(3) 0.5676(10) 0.060(2) Uani 1 d . .
H13A H 0.4336(4) 0.9587(3) 0.6514(10) 0.072 Uiso 1 calc R .
C14 C 0.3677(5) 0.9986(3) 0.4696(11) 0.078(2) Uani 1 d . .
H14A H 0.3866(5) 1.0383(3) 0.4882(11) 0.093 Uiso 1 calc R .
C15 C 0.3134(5) 0.9898(4) 0.3473(10) 0.069(2) Uani 1 d . .
H15A H 0.2932(5) 1.0232(4) 0.2865(10) 0.083 Uiso 1 calc R .
C16 C 0.2882(4) 0.9314(4) 0.3135(10) 0.071(2) Uani 1 d . .
H16A H 0.2541(4) 0.9241(4) 0.2227(10) 0.085 Uiso 1 calc R .
C17 C 0.31375(8) 0.88333(5) 0.4148(2) 0.058(2) Uani 1 d . .
H17A H 0.29324(8) 0.84408(5) 0.3971(2) 0.070 Uiso 1 calc R .
As1 As 0.40152(8) 0.82246(5) 0.6736(2) 0.045(2) Uani 0.50 d PR 2
C4' C 0.46574(8) 0.78041(5) 0.5307(2) 0.043(2) Uani 0.50 d PR 2
C5 C 0.51835(8) 0.80885(5) 0.4097(2) 0.061(4) Uani 0.50 d PR 2
H5A H 0.51441(8) 0.85296(5) 0.4188(2) 0.091 Uiso 0.50 calc PR 2
H5B H 0.50505(8) 0.79627(5) 0.2945(2) 0.091 Uiso 0.50 calc PR 2
H5C H 0.57065(8) 0.79627(5) 0.4352(2) 0.091 Uiso 0.50 calc PR 2
P1 P 0.39744(8) 0.82358(5) 0.6800(2) 0.033(4) Uani 0.50 d PR 3
C4 C 0.46574(8) 0.78041(5) 0.5307(2) 0.043(2) Uani 0.50 d PR 3
H4A H 0.49994(8) 0.80251(5) 0.4546(2) 0.052 Uiso 0.50 d PR 3

loop_
_atom_type_symbol
_atom_type_description
_atom_type_scat_dispersion_real
_atom_type_scat_dispersion_imag
_atom_type_scat_source
C C 0.0033 0.0016 'International Tables Vol C Tables 4.2.6.8 and 6.1.1.4'
H H 0.0000 0.0000 'International Tables Vol C Tables 4.2.6.8 and 6.1.1.4'
O O 0.0106 0.0060 'International Tables Vol C Tables 4.2.6.8 and 6.1.1.4'
P P 0.1023 0.0942 'International Tables Vol C Tables 4.2.6.8 and 6.1.1.4'
As As 0.0499 2.0058 'International Tables Vol C Tables 4.2.6.8 and 6.1.1.4'
Mo Mo -1.6832 0.6857 'International Tables Vol C Tables 4.2.6.8 and 6.1.1.4'

loop_
_geom_angle_atom_site_label_1
_geom_angle_atom_site_label_2
_geom_angle_atom_site_label_3
_geom_angle
_geom_angle_site_symmetry_1
_geom_angle_site_symmetry_3
_geom_angle_publ_flag
C1 Mo1 C1 92.3(4) 7_575 . ?
C1 Mo1 C3 87.8(3) 7_575 . ?
C1 Mo1 C3 87.8(3) . . ?
C1 Mo1 C2 89.7(3) 7_575 . ?
C1 Mo1 C2 89.7(3) . . ?
C3 Mo1 C2 176.3(4) . . ?
C1 Mo1 P1 173.2(2) 7_575 7_575 ?
C1 Mo1 P1 93.9(2) . 7_575 ?
C3 Mo1 P1 89.7(2) . 7_575 ?
C2 Mo1 P1 93.1(2) . 7_575 ?
C1 Mo1 P1 93.9(2) 7_575 . ?
C1 Mo1 P1 173.2(2) . . ?
C3 Mo1 P1 89.7(2) . . ?
C2 Mo1 P1 93.1(2) . . ?
P1 Mo1 P1 79.77(7) 7_575 . ?
C1 Mo1 As1 95.5(2) 7_575 . ?
C1 Mo1 As1 171.7(2) . . ?
C3 Mo1 As1 89.9(2) . . ?
C2 Mo1 As1 93.0(2) . . ?
C1 Mo1 As1 171.7(2) 7_575 7_575 ?
C1 Mo1 As1 95.5(2) . 7_575 ?
C3 Mo1 As1 89.9(2) . 7_575 ?
C2 Mo1 As1 93.0(2) . 7_575 ?
As1 Mo1 As1 76.46(7) . 7_575 ?
O1 C1 Mo1 177.4(7) . . ?
O2 C2 Mo1 176.4(9) . . ?
O3 C3 Mo1 174.6(9) . . ?
C11 C6 C7 119.7(6) . . ?
C11 C6 As1 119.2(5) . . ?
C7 C6 As1 121.2(5) . . ?
C11 C6 P1 116.5(5) . . ?
C7 C6 P1 123.8(5) . . ?
C6 C7 C8 119.6(7) . . ?
C9 C8 C7 121.1(7) . . ?
C8 C9 C10 120.6(8) . . ?
C9 C10 C11 118.8(8) . . ?
C6 C11 C10 120.3(6) . . ?
C17 C12 C13 117.2(5) . . ?
C17 C12 P1 118.7(4) . . ?
C13 C12 P1 123.9(5) . . ?
C17 C12 As1 118.8(4) . . ?
C13 C12 As1 123.9(5) . . ?
C14 C13 C12 119.9(7) . . ?
C15 C14 C13 122.2(8) . . ?
C14 C15 C16 119.2(8) . . ?
C15 C16 C17 119.4(7) . . ?
C16 C17 C12 121.8(4) . . ?
C4' As1 C12 104.4(2) . . ?
C4' As1 C6 105.1(2) . . ?
C12 As1 C6 101.5(3) . . ?
C4' As1 Mo1 110.1 . . ?
C12 As1 Mo1 119.9(2) . . ?
C6 As1 Mo1 114.4(2) . . ?
C4' C4' C5 115.3 7_575 . ?
C4' C4' As1 120.2 7_575 . ?
C5 C4' As1 124.5 . . ?
C12 P1 C4 101.6(2) . . ?
C12 P1 C6 101.8(3) . . ?
C4 P1 C6 101.8(2) . . ?
C12 P1 Mo1 122.9(2) . . ?
C4 P1 Mo1 109.2 . . ?
C6 P1 Mo1 116.6(2) . . ?
C4 C4 P1 119.6 7_575 . ?

loop_
_geom_bond_atom_site_label_1
_geom_bond_atom_site_label_2
_geom_bond_distance
_geom_bond_site_symmetry_2
_geom_bond_publ_flag
Mo1 C1 1.938(8) 7_575 ?
Mo1 C1 1.939(8) . ?
Mo1 C3 1.990(10) . ?
Mo1 C2 1.996(11) . ?
Mo1 P1 2.4840(13) 7_575 ?
Mo1 P1 2.4841(13) . ?
Mo1 As1 2.5349(14) . ?
Mo1 As1 2.5349(13) 7_575 ?
O1 C1 1.139(8) . ?
O2 C2 1.136(11) . ?
O3 C3 1.131(10) . ?
C6 C11 1.361(9) . ?
C6 C7 1.364(8) . ?
C6 As1 1.903(6) . ?
C6 P1 1.904(6) . ?
C7 C8 1.389(9) . ?
C8 C9 1.331(10) . ?
C9 C10 1.367(10) . ?
C10 C11 1.405(9) . ?
C12 C17 1.379(6) . ?
C12 C13 1.381(8) . ?
C12 P1 1.886(6) . ?
C12 As1 1.898(6) . ?
C13 C14 1.368(10) . ?
C14 C15 1.343(10) . ?
C15 C16 1.361(11) . ?
C16 C17 1.374(7) . ?
As1 C4' 1.81 . ?
C4' C4' 1.317(2) 7_575 ?
C4' C5 1.44 . ?
P1 C4 1.89 . ?
C4 C4 1.317(2) 7_575 ?
